data_7119744
loop_
_publ_author_name
'Karak, Suvendu'
'Kumar, Sushil'
'Bera, Saibal'
'D\'iaz, David D\'iaz'
'Banerjee, Subhrashis'
'Vanka, Kumar'
'Banerjee, Rahul'

_publ_section_title
;
 Interplaying anions in a supramolecular metallohydrogel to form metal
 organic frameworks.
;
_journal_issue 26
_journal_name_full 'Chemical communications (Cambridge, England)'
_journal_page_first 3705
_journal_page_last 3708
_journal_paper_doi 10.1039/c7cc00539c
_journal_volume 53
_journal_year 2017
_chemical_formula_moiety 'C27 H28 N6 O6, O2, 2(H O), 6(H2 O)'
_chemical_formula_sum 'C27 H42 N6 O16'
_chemical_formula_weight 706.67
_chemical_name_systematic
;
 ? 
;
_space_group_crystal_system orthorhombic
_space_group_IT_number 74
_space_group_name_Hall '-I 2a 2a'
_space_group_name_H-M_alt 'I m m b'
_symmetry_space_group_name_Hall '-I 2a 2a'
_symmetry_space_group_name_H-M 'I m m b'
_atom_sites_solution_hydrogens geom
_atom_sites_solution_primary direct
_atom_sites_solution_secondary difmap
_audit_block_doi 10.5517/ccdc.csd.cc1my6qh
_audit_creation_date 2016-11-11
_audit_creation_method
;
Olex2 1.2
(compiled 2016.11.07 svn.r3352 for OlexSys, GUI svn.r5261)
;
_audit_update_record
;
2016-11-16 deposited with the CCDC.
2017-02-28 downloaded from the CCDC.
;
_cell_angle_alpha 90.00
_cell_angle_beta 90.00
_cell_angle_gamma 90.00
_cell_formula_units_Z 4
_cell_length_a 22.752(4)
_cell_length_b 12.9206(16)
_cell_length_c 11.2524(13)
_cell_measurement_reflns_used 1267
_cell_measurement_temperature 298(2)
_cell_measurement_theta_max 63.2280
_cell_measurement_theta_min 4.3850
_cell_volume 3307.9(8)
_computing_cell_refinement
;
CrysAlisPro, Agilent Technologies,
Version 1.171.37.35 (release 13-08-2014 CrysAlis171 .NET)
(compiled Aug 13 2014,18:06:01)
;
_computing_data_collection
;
CrysAlisPro, Agilent Technologies,
Version 1.171.37.35 (release 13-08-2014 CrysAlis171 .NET)
(compiled Aug 13 2014,18:06:01)
;
_computing_data_reduction
;
CrysAlisPro, Agilent Technologies,
Version 1.171.37.35 (release 13-08-2014 CrysAlis171 .NET)
(compiled Aug 13 2014,18:06:01)
;
_computing_molecular_graphics 'Olex2 (Dolomanov et al., 2009)'
_computing_publication_material 'Olex2 (Dolomanov et al., 2009)'
_computing_structure_refinement 'ShelXL (Sheldrick, 2015)'
_computing_structure_solution 'ShelXS (Sheldrick, 2008)'
_diffrn_ambient_temperature 298(2)
_diffrn_detector 'CCD plate'
_diffrn_detector_area_resol_mean 16.1640
_diffrn_detector_type Eos
_diffrn_measured_fraction_theta_full 0.976
_diffrn_measured_fraction_theta_max 0.976
_diffrn_measurement_details
;
#__ type_ start__ end____ width___ exp.time_
  1 omega   22.00   68.00   1.0000    1.8800
omega____ theta____ kappa____ phi______ frames
    -        0.0000   57.0000    0.0000 46

#__ type_ start__ end____ width___ exp.time_
  2 omega   24.00   57.00   1.0000    1.8800
omega____ theta____ kappa____ phi______ frames
    -        0.0000   57.0000   90.0000 33

#__ type_ start__ end____ width___ exp.time_
  3 omega   97.00  123.00   1.0000    7.5200
omega____ theta____ kappa____ phi______ frames
    -       54.0000   57.0000   30.0000 26

#__ type_ start__ end____ width___ exp.time_
  4 omega   79.00  105.00   1.0000    7.5200
omega____ theta____ kappa____ phi______ frames
    -      108.0000   25.0000   30.0000 26

#__ type_ start__ end____ width___ exp.time_
  5 omega   60.00   89.00   1.0000    7.5200
omega____ theta____ kappa____ phi______ frames
    -      108.0000  -37.0000  -30.0000 29

#__ type_ start__ end____ width___ exp.time_
  6 omega   43.00   81.00   1.0000    7.5200
omega____ theta____ kappa____ phi______ frames
    -      108.0000  -63.0000  -30.0000 38

#__ type_ start__ end____ width___ exp.time_
  7 omega   54.00   88.00   1.0000    7.5200
omega____ theta____ kappa____ phi______ frames
    -      108.0000  -37.0000 -180.0000 34

#__ type_ start__ end____ width___ exp.time_
  8 omega   79.00  123.00   1.0000    7.5200
omega____ theta____ kappa____ phi______ frames
    -       54.0000   57.0000 -180.0000 44

#__ type_ start__ end____ width___ exp.time_
  9 omega  127.00  174.00   1.0000    7.5200
omega____ theta____ kappa____ phi______ frames
    -      108.0000  111.0000 -150.0000 47

#__ type_ start__ end____ width___ exp.time_
 10 omega   39.00   94.00   1.0000    7.5200
omega____ theta____ kappa____ phi______ frames
    -       54.0000   57.0000  -60.0000 55

#__ type_ start__ end____ width___ exp.time_
 11 omega   34.00   75.00   1.0000    7.5200
omega____ theta____ kappa____ phi______ frames
    -       54.0000   57.0000 -180.0000 41

#__ type_ start__ end____ width___ exp.time_
 12 omega   33.00   91.00   1.0000    7.5200
omega____ theta____ kappa____ phi______ frames
    -       54.0000   57.0000   30.0000 58

#__ type_ start__ end____ width___ exp.time_
 13 omega   41.00  129.00   1.0000    7.5200
omega____ theta____ kappa____ phi______ frames
    -      108.0000  -63.0000  120.0000 88
;
_diffrn_measurement_device 'four-circle diffractometer'
_diffrn_measurement_device_type 'SuperNova, Dual, Cu at zero, Eos'
_diffrn_measurement_method '\w scans'
_diffrn_orient_matrix_UB_11 0.0552780000
_diffrn_orient_matrix_UB_12 -0.0283271000
_diffrn_orient_matrix_UB_13 -0.0723563000
_diffrn_orient_matrix_UB_21 -0.0230003000
_diffrn_orient_matrix_UB_22 -0.1115760000
_diffrn_orient_matrix_UB_23 -0.0137425000
_diffrn_orient_matrix_UB_31 -0.0317782000
_diffrn_orient_matrix_UB_32 0.0307724000
_diffrn_orient_matrix_UB_33 -0.1153442000
_diffrn_radiation_monochromator mirror
_diffrn_radiation_probe x-ray
_diffrn_radiation_type CuK\a
_diffrn_radiation_wavelength 1.54184
_diffrn_reflns_av_R_equivalents 0.0257
_diffrn_reflns_av_unetI/netI 0.0222
_diffrn_reflns_limit_h_max 20
_diffrn_reflns_limit_h_min -27
_diffrn_reflns_limit_k_max 15
_diffrn_reflns_limit_k_min -13
_diffrn_reflns_limit_l_max 11
_diffrn_reflns_limit_l_min -13
_diffrn_reflns_number 3760
_diffrn_reflns_theta_full 70.95
_diffrn_reflns_theta_max 70.95
_diffrn_reflns_theta_min 4.38
_diffrn_source 'sealed X-ray tube'
_diffrn_source_current n/a
_diffrn_source_type 'SuperNova (Cu) X-ray Source'
_diffrn_source_voltage n/a
_exptl_absorpt_coefficient_mu 1.011
_exptl_absorpt_correction_T_max 0.927
_exptl_absorpt_correction_T_min 0.913
_exptl_absorpt_correction_type multi-scan
_exptl_absorpt_process_details
;
CrysAlisPro, Agilent Technologies,
Version 1.171.37.35 (release 13-08-2014 CrysAlis171 .NET)
(compiled Aug 13 2014,18:06:01)
Empirical absorption correction using spherical harmonics,
 implemented in SCALE3 ABSPACK scaling algorithm.
;
_exptl_crystal_colour yellow
_exptl_crystal_density_diffrn 1.419
_exptl_crystal_density_method 'not measured'
_exptl_crystal_F_000 1496
_exptl_crystal_size_max 0.3
_exptl_crystal_size_mid 0.2
_exptl_crystal_size_min 0.2
_refine_diff_density_max 0.413
_refine_diff_density_min -0.270
_refine_diff_density_rms 0.078
_refine_ls_extinction_coef 0.003(3)
_refine_ls_extinction_expression Fc^*^=kFc[1+0.001xFc^2^\l^3^/sin(2\q)]^-1/4^
_refine_ls_extinction_method SHELXL
_refine_ls_goodness_of_fit_ref 1.666
_refine_ls_hydrogen_treatment mixed
_refine_ls_matrix_type full
_refine_ls_number_parameters 147
_refine_ls_number_reflns 1720
_refine_ls_number_restraints 12
_refine_ls_restrained_S_all 3.271
_refine_ls_R_factor_all 0.1641
_refine_ls_R_factor_gt 0.1359
_refine_ls_shift/su_max 0.0022
_refine_ls_shift/su_mean 0.0001
_refine_ls_structure_factor_coef Fsqd
_refine_ls_weighting_details 'calc w=1/[\s^2^(Fo^2^)+(0.2000P)^2^+0.0000P] where P=(Fo^2^+2Fc^2^)/3'
_refine_ls_weighting_scheme calc
_refine_ls_wR_factor_gt 0.4260
_refine_ls_wR_factor_ref 0.4806
_reflns_number_gt 907
_reflns_number_total 1679
_reflns_threshold_expression >2sigma(I)
_cod_data_source_file c7cc00539c2.cif
_cod_data_source_block TpPDA
_cod_depositor_comments 'Adding full bibliography for 7119741--7119744.cif.'
_cod_database_code 7119744
_chemical_oxdiff_formula 'C12 H14 N4 O6'
_reflns_odcompleteness_completeness 99.64
_reflns_odcompleteness_iscentric 1
_reflns_odcompleteness_theta 66.97
_olex2_refinement_description
;
1. Fixed Uiso
 At 1.2 times of:
  All C(H) groups, All C(H,H) groups, All N(H) groups
 At 1.5 times of:
  All O(H) groups, All O(H,H) groups
2. Restrained distances
 O2-H2 = O2-H2_$1
 0.85 with sigma of 0.01
 O4-H4 = O4-H4_$2
 0.85 with sigma of 0.01
 H2_$1-H2
 1.387434 with sigma of 0.02
 H4_$2-H4
 1.387434 with sigma of 0.02
3. Uiso/Uaniso restraints and constraints
Uanis(C5) \\sim Ueq: with sigma of 0.1 and sigma for terminal atoms of 0.2
4. Others
 Fixed Sof: H8a(0.25) H8b(0.25) C14(0.5) H14(0.5)
5.a Free rotating group:
 O3(H3a,H3b)
5.b Secondary CH2 refined with riding coordinates:
 C16(H16a,H16b), C18(H18a,H18b), C8(H8a,H8b)
5.c Aromatic/amide H refined with riding coordinates:
 N8(H8), C11(H11)
;
_olex2_date_sample_data_collection 1446634335.16
_olex2_submission_special_instructions 'No special instructions were received'

loop_
_space_group_symop_id
_space_group_symop_operation_xyz
1 'x, y, z'
2 '-x+1/2, -y, z'
3 'x+1/2, -y, -z'
4 '-x, y, -z'
5 'x+1/2, y+1/2, z+1/2'
6 '-x+1, -y+1/2, z+1/2'
7 'x+1, -y+1/2, -z+1/2'
8 '-x+1/2, y+1/2, -z+1/2'
9 '-x, -y, -z'
10 'x-1/2, y, -z'
11 '-x-1/2, y, z'
12 'x, -y, z'
13 '-x+1/2, -y+1/2, -z+1/2'
14 'x, y+1/2, -z+1/2'
15 '-x, y+1/2, z+1/2'
16 'x+1/2, -y+1/2, z+1/2'

loop_
_atom_site_label
_atom_site_type_symbol
_atom_site_fract_x
_atom_site_fract_y
_atom_site_fract_z
_atom_site_U_iso_or_equiv
_atom_site_adp_type
_atom_site_occupancy
_atom_site_calc_flag
_atom_site_disorder_assembly
_atom_site_disorder_group
_atom_site_site_symmetry_order
_atom_site_refinement_flags_posn
_atom_site_refinement_flags_adp
_atom_site_refinement_flags_occupancy
O1 O 0.7500 0.1291(4) 0.2445(6) 0.108(4) Uani 1 d . . 2 S T P
C2 C 0.8034(7) 0.1370(5) 0.4229(9) 0.125(4) Uani 1 d . . 1 . . .
C3 C 0.7500 0.1344(6) 0.3559(10) 0.107(4) Uani 1 d . . 2 S T P
C4 C 0.8024(10) 0.1379(6) 0.5501(11) 0.168(7) Uani 1 d A 1 1 . . .
C5 C 0.7500 0.1370(10) 0.6114(14) 0.26(2) Uani 1 d . 1 2 S TU P
O7 O 0.8494(8) 0.1397(7) 0.6103(10) 0.245(8) Uani 1 d . . 1 . . .
N8 N 0.8646(6) 0.1179(6) 0.2556(9) 0.132(4) Uani 1 d . . 1 . . .
H8 H 0.8344 0.1218 0.2100 0.159 Uiso 1 calc A . 1 R . .
N9 N 0.7500 0.1160(7) 0.8111(11) 0.172(9) Uani 1 d . . 2 S T P
C11 C 0.8572(9) 0.1263(7) 0.3680(14) 0.155(6) Uani 1 d A . 1 . . .
H11 H 0.8904 0.1250 0.4160 0.186 Uiso 1 calc . . 1 R . .
C16 C 0.9256(7) 0.0000 0.1298(16) 0.161(7) Uani 1 d . . 2 S T P
H16A H 0.8941 0.0000 0.0718 0.193 Uiso 1 calc A . 2 RS T P
H16B H 0.9624 0.0000 0.0862 0.193 Uiso 1 calc . . 2 RS T P
C18 C 0.9219(8) 0.1023(11) 0.2021(16) 0.173(6) Uani 1 d A . 1 . . .
H18A H 0.9514 0.1011 0.2642 0.208 Uiso 1 calc . . 1 R . .
H18B H 0.9306 0.1600 0.1500 0.208 Uiso 1 calc . . 1 R . .
O2 O 0.9127(10) 0.0000 0.795(3) 0.294(13) Uani 1 d . . 2 DS T P
H2 H 0.878(11) 0.0000 0.77(4) 0.440 Uiso 1 d . . 2 DRS T P
O3 O 0.9210(19) 0.309(3) 0.611(2) 0.404(17) Uani 1 d . . 1 . . .
H3A H 0.9174 0.2658 0.6674 0.606 Uiso 1 d . . 1 G . .
H3B H 0.9120 0.3540 0.6626 0.606 Uiso 1 d . . 1 G . .
O4 O 1.0000 0.204(3) 0.5000 0.347(17) Uani 1 d . . 2 DS T P
H4 H 1.028(8) 0.166(4) 0.53(6) 0.520 Uiso 1 d . . 1 DR . .
C8 C 0.7500 0.0000 0.9778(13) 0.24(2) Uani 1 d . . 4 S T P
H8A H 0.7838 0.0000 1.0304 0.283 Uiso 0.50 calc . . 2 RS T P
H8B H 0.7162 0.0000 1.0304 0.283 Uiso 0.50 calc . . 2 RS T P
C13 C 0.7500 0.0974(9) 0.9374(10) 0.161(9) Uani 1 d . . 2 S T P
O5 O 0.978(4) 0.0000 0.53(2) 0.64(11) Uani 1 d . . 2 S T P
C14 C 0.7210(14) 0.1261(9) 0.7344(14) 0.115(9) Uani 0.50 d . . 1 . . .
H14 H 0.682(5) 0.121(7) 0.769(12) 0.05(3) Uiso 0.50 d . . 1 . . .
H13 H 0.767(4) 0.143(7) 0.970(9) 0.14(4) Uiso 1 d . . 1 . . .

loop_
_atom_site_aniso_label
_atom_site_aniso_U_11
_atom_site_aniso_U_22
_atom_site_aniso_U_33
_atom_site_aniso_U_23
_atom_site_aniso_U_13
_atom_site_aniso_U_12
O1 0.178(9) 0.077(5) 0.070(4) -0.007(3) 0.000 0.000
C2 0.222(12) 0.062(5) 0.091(6) 0.002(3) -0.033(7) 0.009(5)
C3 0.198(12) 0.048(4) 0.074(5) 0.001(3) 0.000 0.000
C4 0.35(2) 0.065(5) 0.088(6) 0.002(4) -0.068(10) 0.008(7)
C5 0.67(7) 0.053(6) 0.059(8) 0.005(5) 0.000 0.000
O7 0.44(2) 0.140(7) 0.155(9) -0.011(5) -0.147(12) 0.029(9)
N8 0.162(10) 0.094(5) 0.141(8) 0.004(4) -0.023(6) -0.012(4)
N9 0.38(3) 0.063(5) 0.070(6) 0.008(4) 0.000 0.000
C11 0.265(18) 0.074(5) 0.126(9) -0.005(5) -0.082(10) -0.007(6)
C16 0.142(12) 0.19(2) 0.147(13) 0.000 0.030(9) 0.000
C18 0.176(14) 0.138(10) 0.206(15) 0.009(9) -0.011(11) -0.032(8)
O2 0.195(16) 0.29(3) 0.40(4) 0.000 -0.060(17) 0.000
O3 0.63(5) 0.27(3) 0.31(3) -0.029(18) 0.03(3) -0.12(3)
O4 0.28(3) 0.32(3) 0.44(4) 0.000 -0.13(3) 0.000
C8 0.58(7) 0.071(9) 0.059(9) 0.000 0.000 0.000
C13 0.36(3) 0.066(6) 0.060(6) -0.002(5) 0.000 0.000
O5 0.43(12) 0.33(4) 1.2(2) 0.000 -0.5(2) 0.000
C14 0.22(3) 0.056(7) 0.068(8) 0.007(5) 0.011(9) 0.012(7)

loop_
_atom_type_symbol
_atom_type_description
_atom_type_scat_dispersion_real
_atom_type_scat_dispersion_imag
_atom_type_scat_source
N N 0.0311 0.0180 'International Tables Vol C Tables 4.2.6.8 and 6.1.1.4'
H H 0.0000 0.0000 'International Tables Vol C Tables 4.2.6.8 and 6.1.1.4'
O O 0.0492 0.0322 'International Tables Vol C Tables 4.2.6.8 and 6.1.1.4'
C C 0.0181 0.0091 'International Tables Vol C Tables 4.2.6.8 and 6.1.1.4'

loop_
_citation_id
_citation_doi
_citation_year
1 10.1002/anie.201611260 2017

loop_
_geom_angle_atom_site_label_1
_geom_angle_atom_site_label_2
_geom_angle_atom_site_label_3
_geom_angle
_geom_angle_site_symmetry_1
_geom_angle_site_symmetry_3
C4 C2 C3 121.0(15) . .
C11 C2 C3 121.0(10) . .
C11 C2 C4 117.6(14) . .
O1 C3 C2 121.9(7) . 11_755
O1 C3 C2 121.9(7) . .
C2 C3 C2 116.3(14) . 11_755
C5 C4 C2 120.9(17) . .
O7 C4 C2 122(2) . .
O7 C4 C5 117.6(13) . .
C4 C5 C4 119.9(15) . 11_755
C4 C5 C14 94.6(13) 11_755 .
C4 C5 C14 94.6(13) . 11_755
C4 C5 C14 145.2(14) 11_755 11_755
C4 C5 C14 145.2(14) . .
C14 C5 C14 51(2) . 11_755
C11 N8 H8 118.6 . .
C11 N8 C18 122.7(15) . .
C18 N8 H8 118.7 . .
C14 N9 C13 142.9(15) . .
C14 N9 C13 142.9(15) 11_755 .
C14 N9 C14 74(3) 11_755 .
C2 C11 H11 117.7 . .
N8 C11 C2 124.7(13) . .
N8 C11 H11 117.6 . .
H16A C16 H16B 107.3 . .
C18 C16 H16A 108.3 . .
C18 C16 H16A 108.3 12 .
C18 C16 H16B 108.1 12 .
C18 C16 H16B 108.1 . .
C18 C16 C18 116.5(16) 12 .
N8 C18 C16 112.7(11) . .
N8 C18 H18A 109.1 . .
N8 C18 H18B 109.0 . .
C16 C18 H18A 109.1 . .
C16 C18 H18B 109.0 . .
H18A C18 H18B 107.8 . .
H3A O3 H3B 84.9 . .
H8A C8 H8B 104.8 . .
C13 C8 H8A 102.0 2_655 .
C13 C8 H8A 102.0 . .
C13 C8 H8B 102.0 2_655 .
C13 C8 H8B 102.0 . .
C13 C8 C13 140.3(15) 2_655 .
N9 C13 H13 110(7) . .
C8 C13 N9 119.4(11) . .
C8 C13 H13 122(7) . .
C5 C14 H14 139(9) . .
N9 C14 C5 118(2) . .
N9 C14 C14 52.9(15) . 11_755
N9 C14 H14 103(8) . .
C14 C14 C5 64.6(11) 11_755 .
C14 C14 H14 156(8) 11_755 .

loop_
_geom_bond_atom_site_label_1
_geom_bond_atom_site_label_2
_geom_bond_distance
_geom_bond_site_symmetry_2
O1 C3 1.255(12) .
C2 C3 1.430(14) .
C2 C4 1.431(16) .
C2 C11 1.377(19) .
C3 C2 1.430(14) 11_755
C4 C5 1.38(2) .
C4 O7 1.26(2) .
C5 C4 1.38(2) 11_755
C5 C14 1.54(2) .
C5 C14 1.54(2) 11_755
N8 H8 0.8600 .
N8 C11 1.280(16) .
N8 C18 1.450(19) .
N9 C13 1.442(15) .
N9 C14 1.09(2) 11_755
N9 C14 1.09(2) .
C11 H11 0.9300 .
C16 H16A 0.9700 .
C16 H16B 0.9700 .
C16 C18 1.554(18) .
C16 C18 1.554(18) 12
C18 H18A 0.9700 .
C18 H18B 0.9700 .
O2 H2 0.85(3) .
O3 H3A 0.8499 .
O3 H3B 0.8515 .
O4 H4 0.87(12) .
C8 H8A 0.9700 .
C8 H8B 0.9700 .
C8 C13 1.338(13) .
C8 C13 1.338(13) 2_655
C13 H13 0.80(9) .
O5 O5 1.2(4) 9_756
C14 C14 1.32(6) 11_755
C14 H14 0.97(12) .

loop_
_geom_torsion_atom_site_label_1
_geom_torsion_atom_site_label_2
_geom_torsion_atom_site_label_3
_geom_torsion_atom_site_label_4
_geom_torsion
_geom_torsion_site_symmetry_1
_geom_torsion_site_symmetry_4
C2 C4 C5 C4 -1.8(19) . 11_755
C2 C4 C5 C14 173.9(7) . 11_755
C2 C4 C5 C14 170.7(14) . .
C3 C2 C4 C5 -0.4(13) . .
C3 C2 C4 O7 179.6(8) . .
C3 C2 C11 N8 3.2(14) . .
C4 C2 C3 O1 -176.9(7) . .
C4 C2 C3 C2 2.5(12) . 11_755
C4 C2 C11 N8 175.6(8) . .
C4 C5 C14 N9 175.0(13) 11_755 .
C4 C5 C14 N9 2(3) . .
C4 C5 C14 C14 177.6(10) 11_755 11_755
C4 C5 C14 C14 4.2(17) . 11_755
O7 C4 C5 C4 178.2(8) . 11_755
O7 C4 C5 C14 -6.1(13) . 11_755
O7 C4 C5 C14 -9(3) . .
C11 C2 C3 O1 -4.7(12) . .
C11 C2 C3 C2 174.6(5) . 11_755
C11 C2 C4 C5 -172.9(10) . .
C11 C2 C4 O7 7.2(12) . .
C11 N8 C18 C16 120.0(13) . .
C18 N8 C11 C2 -177.2(9) . .
C18 C16 C18 N8 -67(2) 12 .
C13 N9 C14 C5 -175.5(13) . .
C13 N9 C14 C14 -178(2) . 11_755
C13 C8 C13 N9 -0.001(6) 2_655 .
C14 C5 C14 N9 -2.6(13) 11_755 .
C14 N9 C13 C8 -88.8(18) 11_755 .
C14 N9 C13 C8 88.8(18) . .
C14 N9 C14 C5 2.9(15) 11_755 .
